data_7706311
loop_
_publ_author_name
'Straube, Axel'
'Coburger, Peter'
'Michak, Marvin'
'Ringenberg, Mark R.'
'Hey-Hawkins, Evamarie'

_publ_section_title
;
 The core of the matter - arene substitution determines the coordination
 and catalytic behaviour of tris(1-phosphanyl-1'-ferrocenylene)arene
 gold(I) complexes.
;
_journal_issue 46
_journal_name_full 'Dalton transactions (Cambridge, England : 2003)'
_journal_page_first 16667
_journal_page_last 16682
_journal_paper_doi 10.1039/d0dt02743j
_journal_volume 49
_journal_year 2020
_chemical_formula_sum 'C93 H97 Au F3 Fe3 O8 P3 S'
_chemical_formula_weight 1889.19
_space_group_crystal_system monoclinic
_space_group_IT_number 14
_space_group_name_Hall '-P 2yn'
_space_group_name_H-M_alt 'P 1 21/n 1'
_atom_sites_solution_hydrogens geom
_audit_creation_method SHELXL-2014/7
_audit_update_record
;
2020-09-24 deposited with the CCDC.	2020-10-15 downloaded from the CCDC.
;
_cell_angle_alpha 90
_cell_angle_beta 107.834(2)
_cell_angle_gamma 90
_cell_formula_units_Z 4
_cell_length_a 23.1998(4)
_cell_length_b 16.4337(2)
_cell_length_c 23.6527(3)
_cell_measurement_reflns_used 18208
_cell_measurement_temperature 130
_cell_measurement_theta_max 31.5270
_cell_measurement_theta_min 2.4930
_cell_volume 8584.5(2)
_computing_cell_refinement
;
CrysAlisPro, Agilent Technologies,
Version 1.171.37.35 (release 13-08-2014 CrysAlis171 .NET)
(compiled Aug 13 2014,18:06:01)
;
_computing_data_collection
;
CrysAlisPro, Agilent Technologies,
Version 1.171.37.35 (release 13-08-2014 CrysAlis171 .NET)
(compiled Aug 13 2014,18:06:01)
;
_computing_data_reduction
;
CrysAlisPro, Agilent Technologies,
Version 1.171.37.35 (release 13-08-2014 CrysAlis171 .NET)
(compiled Aug 13 2014,18:06:01)
;
_computing_structure_refinement 'SHELXL-2014/7 (Sheldrick, 2014)'
_computing_structure_solution SHELXS
_diffrn_ambient_temperature 130
_diffrn_detector_area_resol_mean 16.3560
_diffrn_measured_fraction_theta_full 0.999
_diffrn_measured_fraction_theta_max 0.999
_diffrn_measurement_device_type 'Xcalibur, Sapphire3, Gemini'
_diffrn_measurement_method '\w scans'
_diffrn_radiation_type MoK\a
_diffrn_radiation_wavelength 0.71073
_diffrn_reflns_av_R_equivalents 0.0364
_diffrn_reflns_av_unetI/netI 0.0589
_diffrn_reflns_Laue_measured_fraction_full 0.999
_diffrn_reflns_Laue_measured_fraction_max 0.999
_diffrn_reflns_limit_h_max 32
_diffrn_reflns_limit_h_min -33
_diffrn_reflns_limit_k_max 23
_diffrn_reflns_limit_k_min -22
_diffrn_reflns_limit_l_max 33
_diffrn_reflns_limit_l_min -33
_diffrn_reflns_number 60373
_diffrn_reflns_point_group_measured_fraction_full 0.999
_diffrn_reflns_point_group_measured_fraction_max 0.999
_diffrn_reflns_theta_full 25.242
_diffrn_reflns_theta_max 30.507
_diffrn_reflns_theta_min 2.479
_diffrn_source 'Enhance (Mo) X-ray Source'
_exptl_absorpt_coefficient_mu 2.343
_exptl_absorpt_correction_T_max 1.00000
_exptl_absorpt_correction_T_min 0.89966
_exptl_absorpt_correction_type multi-scan
_exptl_absorpt_process_details
;    
CrysAlisPro, Agilent Technologies,
Version 1.171.37.35 (release 13-08-2014 CrysAlis171 .NET)
(compiled Aug 13 2014,18:06:01)
Empirical absorption correction using spherical harmonics,
 implemented in SCALE3 ABSPACK scaling algorithm.
Empirical absorption correction using spherical harmonics,
 implemented in SCALE3 ABSPACK scaling algorithm.
;
_exptl_crystal_colour 'clear orange'
_exptl_crystal_density_diffrn 1.462
_exptl_crystal_description irregular
_exptl_crystal_F_000 3856
_exptl_crystal_size_max 0.2000
_exptl_crystal_size_mid 0.1000
_exptl_crystal_size_min 0.1000
_refine_diff_density_max 1.514
_refine_diff_density_min -1.568
_refine_diff_density_rms 0.112
_refine_ls_extinction_method none
_refine_ls_goodness_of_fit_ref 0.991
_refine_ls_hydrogen_treatment constr
_refine_ls_matrix_type full
_refine_ls_number_parameters 1009
_refine_ls_number_reflns 26202
_refine_ls_number_restraints 0
_refine_ls_restrained_S_all 0.991
_refine_ls_R_factor_all 0.0743
_refine_ls_R_factor_gt 0.0397
_refine_ls_shift/su_max 0.002
_refine_ls_shift/su_mean 0.000
_refine_ls_structure_factor_coef Fsqd
_refine_ls_weighting_details 'w=1/[\s^2^(Fo^2^)+(0.0330P)^2^+12.6164P] where P=(Fo^2^+2Fc^2^)/3'
_refine_ls_weighting_scheme calc
_refine_ls_wR_factor_gt 0.0788
_refine_ls_wR_factor_ref 0.0922
_reflns_Friedel_coverage 0.000
_reflns_number_gt 18610
_reflns_number_total 26202
_reflns_threshold_expression 'I > 2\s(I)'
_cod_data_source_file d0dt02743j2.cif
_cod_data_source_block x2821_renumbered_sq
_cod_original_sg_symbol_H-M 'P 21/n'
_cod_database_code 7706311
_shelx_shelxl_version_number 2014/7
_shelx_space_group_comment
; 
The symmetry employed for this shelxl refinement is uniquely defined 
by the following loop, which should always be used as a source of 
symmetry information in preference to the above space-group names. 
They are only intended as comments. 
;

loop_
_space_group_symop_operation_xyz
'x, y, z'
'-x+1/2, y+1/2, -z+1/2'
'-x, -y, -z'
'x-1/2, -y-1/2, z-1/2'

loop_
_atom_site_label
_atom_site_type_symbol
_atom_site_fract_x
_atom_site_fract_y
_atom_site_fract_z
_atom_site_U_iso_or_equiv
_atom_site_adp_type
_atom_site_occupancy
_atom_site_site_symmetry_order
_atom_site_calc_flag
_atom_site_refinement_flags_posn
_atom_site_refinement_flags_adp
_atom_site_refinement_flags_occupancy
_atom_site_disorder_assembly
_atom_site_disorder_group
C62 C 0.5342(2) 0.3689(3) 0.66299(19) 0.0459(11) Uani 1 1 d . . . . .
H3 H 0.5581 0.3223 0.6693 0.055 Uiso 1 1 calc R U . . .
C72 C 0.64690(19) 0.3151(3) 0.60004(17) 0.0477(11) Uani 1 1 d . . . . .
H4 H 0.6538 0.3709 0.6014 0.057 Uiso 1 1 calc R U . . .
C71 C 0.6945(2) 0.2627(4) 0.6225(2) 0.0642(15) Uani 1 1 d . . . . .
H5 H 0.7333 0.2833 0.6393 0.077 Uiso 1 1 calc R U . . .
C50 C 0.33687(15) -0.16992(19) 0.64741(13) 0.0229(6) Uani 1 1 d . . . . .
H6 H 0.3301 -0.1439 0.6797 0.027 Uiso 1 1 calc R U . . .
C1 C 0.24004(15) 0.30084(19) 0.59390(13) 0.0233(6) Uani 1 1 d . . . . .
C200 C 0.4036(3) 0.3821(5) 0.2371(3) 0.100(3) Uani 1 1 d . . . . .
H8A H 0.4047 0.4364 0.2534 0.120 Uiso 1 1 calc R U . . .
H8B H 0.4152 0.3855 0.2011 0.120 Uiso 1 1 calc R U . . .
C202 C 0.4102(3) 0.2513(4) 0.2756(3) 0.086(2) Uani 1 1 d . . . . .
H9A H 0.4197 0.2139 0.2480 0.103 Uiso 1 1 calc R U . . .
H9B H 0.4183 0.2245 0.3138 0.103 Uiso 1 1 calc R U . . .
C201 C 0.4463(2) 0.3272(3) 0.2812(2) 0.0646(14) Uani 1 1 d . . . . .
H10A H 0.4832 0.3181 0.2710 0.077 Uiso 1 1 calc R U . . .
H10B H 0.4565 0.3493 0.3211 0.077 Uiso 1 1 calc R U . . .
C35 C 0.19607(16) -0.0746(2) 0.45024(14) 0.0271(7) Uani 1 1 d . . . . .
H12 H 0.1699 -0.1226 0.4453 0.033 Uiso 1 1 calc R U . . .
C101 C 0.5735(3) 0.0090(5) 0.4517(4) 0.107(3) Uani 1 1 d . . . . .
H13A H 0.6129 0.0352 0.4634 0.129 Uiso 1 1 calc R U . . .
H13B H 0.5708 -0.0268 0.4834 0.129 Uiso 1 1 calc R U . . .
C102 C 0.5241(3) 0.0703(4) 0.4375(4) 0.100(2) Uani 1 1 d . . . . .
H14A H 0.4986 0.0627 0.4629 0.119 Uiso 1 1 calc R U . . .
H14B H 0.5408 0.1248 0.4436 0.119 Uiso 1 1 calc R U . . .
C303 C 0.3048(3) 0.0482(4) 0.2914(3) 0.088(2) Uani 1 1 d . . . . .
H15A H 0.3249 0.0079 0.3208 0.105 Uiso 1 1 calc R U . . .
H15B H 0.3311 0.0610 0.2676 0.105 Uiso 1 1 calc R U . . .
C302 C 0.2468(4) 0.0158(7) 0.2532(4) 0.132(4) Uani 1 1 d . . . . .
H16A H 0.2379 -0.0363 0.2677 0.158 Uiso 1 1 calc R U . . .
H16B H 0.2476 0.0094 0.2126 0.158 Uiso 1 1 calc R U . . .
C301 C 0.2011(4) 0.0786(6) 0.2566(4) 0.155(5) Uani 1 1 d . . . . .
H17A H 0.1764 0.0945 0.2171 0.186 Uiso 1 1 calc R U . . .
H17B H 0.1748 0.0574 0.2781 0.186 Uiso 1 1 calc R U . . .
C300 C 0.2357(4) 0.1481(6) 0.2881(3) 0.112(3) Uani 1 1 d . . . . .
H18A H 0.2388 0.1899 0.2602 0.134 Uiso 1 1 calc R U . . .
H18B H 0.2163 0.1713 0.3153 0.134 Uiso 1 1 calc R U . . .
C501 C 0.2024(3) 0.5455(4) 0.3893(3) 0.095(2) Uani 1 1 d . . . . .
H19A H 0.2347 0.5354 0.3722 0.114 Uiso 1 1 calc R U . . .
H19B H 0.1820 0.4945 0.3909 0.114 Uiso 1 1 calc R U . . .
C500 C 0.2272(3) 0.5801(4) 0.4495(2) 0.0718(17) Uani 1 1 d . . . . .
H20A H 0.2204 0.5429 0.4786 0.086 Uiso 1 1 calc R U . . .
H20B H 0.2705 0.5887 0.4586 0.086 Uiso 1 1 calc R U . . .
C503 C 0.1463(3) 0.6587(6) 0.3943(6) 0.178(6) Uani 1 1 d . . . . .
H21A H 0.1086 0.6429 0.4009 0.214 Uiso 1 1 calc R U . . .
H21B H 0.1414 0.7127 0.3770 0.214 Uiso 1 1 calc R U . . .
C23 C 0.38576(15) -0.00391(19) 0.77349(13) 0.0237(7) Uani 1 1 d . . . . .
C42 C 0.05833(16) -0.1982(2) 0.56417(14) 0.0287(7) Uani 1 1 d . . . . .
H33 H 0.0206 -0.2213 0.5599 0.034 Uiso 1 1 calc R U . . .
C2 C 0.19945(15) 0.24037(19) 0.56550(14) 0.0235(6) Uani 1 1 d . . . . .
H35 H 0.1786 0.2114 0.5868 0.028 Uiso 1 1 calc R U . . .
C25 C 0.47998(18) -0.0648(3) 0.77425(17) 0.0395(9) Uani 1 1 d . . . . .
H36 H 0.5160 -0.0623 0.7648 0.047 Uiso 1 1 calc R U . . .
C47 C 0.35675(18) -0.2490(2) 0.55198(16) 0.0351(8) Uani 1 1 d . . . . .
H37 H 0.3634 -0.2762 0.5201 0.042 Uiso 1 1 calc R U . . .
C18 C 0.32192(16) 0.0821(2) 0.86062(14) 0.0268(7) Uani 1 1 d . . . . .
H38 H 0.3636 0.0744 0.8726 0.032 Uiso 1 1 calc R U . . .
C13 C 0.37259(15) 0.1992(2) 0.68646(14) 0.0242(7) Uani 1 1 d . . . . .
H39 H 0.3576 0.1756 0.6466 0.029 Uiso 1 1 calc R U . . .
C20 C 0.23032(18) 0.1038(2) 0.88455(16) 0.0340(8) Uani 1 1 d . . . . .
H40 H 0.2105 0.1109 0.9129 0.041 Uiso 1 1 calc R U . . .
C38 C 0.26238(15) 0.0298(2) 0.49253(14) 0.0250(7) Uani 1 1 d . . . . .
H41 H 0.2895 0.0661 0.5216 0.030 Uiso 1 1 calc R U . . .
C49 C 0.38400(16) -0.2247(2) 0.65637(16) 0.0309(8) Uani 1 1 d . . . . .
H42 H 0.4089 -0.2353 0.6947 0.037 Uiso 1 1 calc R U . . .
C12 C 0.36518(14) 0.16511(19) 0.73975(13) 0.0215(6) Uani 1 1 d . . . . .
C17 C 0.28959(14) 0.08381(18) 0.80032(13) 0.0204(6) Uani 1 1 d . . . . .
C59 C 0.39657(17) 0.2123(2) 0.44173(17) 0.0361(8) Uani 1 1 d . . . . .
H45 H 0.3753 0.1837 0.4049 0.043 Uiso 1 1 calc R U . . .
C3 C 0.18963(14) 0.22263(19) 0.50566(14) 0.0213(6) Uani 1 1 d . . . . .
C39 C 0.17000(14) -0.12777(19) 0.57512(13) 0.0215(6) Uani 1 1 d . . . . .
C4 C 0.22013(15) 0.26732(19) 0.47360(14) 0.0241(7) Uani 1 1 d . . . . .
H49 H 0.2132 0.2561 0.4335 0.029 Uiso 1 1 calc R U . . .
C7 C 0.25199(15) 0.31816(19) 0.65799(14) 0.0241(7) Uani 1 1 d . . . . .
C45 C 0.29919(14) -0.15333(19) 0.58975(14) 0.0219(6) Uani 1 1 d . . . . .
C53 C 0.33985(18) 0.4053(2) 0.39481(18) 0.0399(9) Uani 1 1 d . . . . .
H52 H 0.3491 0.4070 0.3571 0.048 Uiso 1 1 calc R U . . .
C6 C 0.27021(15) 0.3449(2) 0.56088(14) 0.0240(7) Uani 1 1 d . . . . .
H53 H 0.2970 0.3859 0.5794 0.029 Uiso 1 1 calc R U . . .
C30 C 0.12269(15) 0.0969(2) 0.50576(15) 0.0253(7) Uani 1 1 d . . . . .
H54 H 0.1312 0.0915 0.5488 0.030 Uiso 1 1 calc R U . . .
C34 C 0.23079(14) -0.03856(19) 0.50555(13) 0.0208(6) Uani 1 1 d . . . . .
C9 C 0.28949(18) 0.3761(2) 0.75120(16) 0.0330(8) Uani 1 1 d . . . . .
H56 H 0.3104 0.4129 0.7836 0.040 Uiso 1 1 calc R U . . .
C11 C 0.23432(15) 0.2688(2) 0.69945(15) 0.0261(7) Uani 1 1 d . . . . .
H57 H 0.2108 0.2184 0.6901 0.031 Uiso 1 1 calc R U . . .
C57 C 0.42237(16) 0.2604(2) 0.53747(16) 0.0291(7) Uani 1 1 d . . . . .
H58 H 0.4222 0.2704 0.5783 0.035 Uiso 1 1 calc R U . . .
C603 C 0.0401(2) 0.4910(3) 0.4345(2) 0.0593(13) Uani 1 1 d . . . . .
H59A H 0.0576 0.4902 0.4022 0.071 Uiso 1 1 calc R U . . .
H59B H 0.0098 0.5338 0.4270 0.071 Uiso 1 1 calc R U . . .
C5 C 0.26101(15) 0.32873(19) 0.50076(15) 0.0240(7) Uani 1 1 d . . . . .
C68 C 0.5788(2) 0.2022(3) 0.57398(19) 0.0490(11) Uani 1 1 d . . . . .
H61 H 0.5399 0.1812 0.5583 0.059 Uiso 1 1 calc R U . . .
C36 C 0.20701(18) -0.0278(2) 0.40407(14) 0.0330(8) Uani 1 1 d . . . . .
H64 H 0.1887 -0.0374 0.3614 0.040 Uiso 1 1 calc R U . . .
C40 C 0.12713(15) -0.0856(2) 0.59396(13) 0.0226(6) Uani 1 1 d . . . . .
H65 H 0.1359 -0.0339 0.6103 0.027 Uiso 1 1 calc R U . . .
C29 C 0.14687(15) 0.1580(2) 0.47646(14) 0.0236(6) Uani 1 1 d . . . . .
C24 C 0.43939(17) -0.0007(2) 0.75947(16) 0.0335(8) Uani 1 1 d . . . . .
H67 H 0.4482 0.0447 0.7401 0.040 Uiso 1 1 calc R U . . .
C51 C 0.29644(16) 0.3711(2) 0.46759(16) 0.0284(7) Uani 1 1 d . . . . .
C44 C 0.15724(16) -0.2063(2) 0.55199(14) 0.0271(7) Uani 1 1 d . . . . .
H69 H 0.1861 -0.2353 0.5404 0.033 Uiso 1 1 calc R U . . .
C31 C 0.08474(15) 0.0452(2) 0.46233(16) 0.0302(7) Uani 1 1 d . . . . .
H71 H 0.0624 -0.0019 0.4701 0.036 Uiso 1 1 calc R U . . .
C33 C 0.12354(15) 0.1422(2) 0.41387(14) 0.0288(7) Uani 1 1 d . . . . .
H72 H 0.1324 0.1739 0.3824 0.035 Uiso 1 1 calc R U . . .
C21 C 0.19761(16) 0.1052(2) 0.82471(15) 0.0279(7) Uani 1 1 d . . . . .
H73 H 0.1559 0.1133 0.8128 0.033 Uiso 1 1 calc R U . . .
C28 C 0.37299(16) -0.0722(2) 0.80196(15) 0.0288(7) Uani 1 1 d . . . . .
H75 H 0.3369 -0.0749 0.8113 0.035 Uiso 1 1 calc R U . . .
C56 C 0.46430(16) 0.2941(2) 0.50989(16) 0.0282(7) Uani 1 1 d . . . . .
C70 C 0.6852(2) 0.1802(4) 0.6205(2) 0.0690(17) Uani 1 1 d . . . . .
H78 H 0.7178 0.1450 0.6354 0.083 Uiso 1 1 calc R U . . .
C46 C 0.30941(17) -0.1942(2) 0.54186(15) 0.0297(7) Uani 1 1 d . . . . .
H79 H 0.2845 -0.1846 0.5034 0.036 Uiso 1 1 calc R U . . .
C32 C 0.08516(16) 0.0727(2) 0.40546(15) 0.0317(8) Uani 1 1 d . . . . .
H82 H 0.0629 0.0482 0.3672 0.038 Uiso 1 1 calc R U . . .
C14 C 0.40519(16) 0.2729(2) 0.70162(16) 0.0306(8) Uani 1 1 d . . . . .
H83 H 0.4163 0.3095 0.6740 0.037 Uiso 1 1 calc R U . . .
C63 C 0.5199(2) 0.4049(3) 0.7107(2) 0.0641(16) Uani 1 1 d . . . . .
H84 H 0.5351 0.3830 0.7486 0.077 Uiso 1 1 calc R U . . .
C16 C 0.39381(15) 0.2195(2) 0.78769(14) 0.0252(7) Uani 1 1 d . . . . .
H85 H 0.3957 0.2126 0.8294 0.030 Uiso 1 1 calc R U . . .
C37 C 0.24733(17) 0.0357(2) 0.42962(15) 0.0311(8) Uani 1 1 d . . . . .
H86 H 0.2619 0.0776 0.4078 0.037 Uiso 1 1 calc R U . . .
C48 C 0.39421(17) -0.2637(2) 0.60866(17) 0.0339(8) Uani 1 1 d . . . . .
H89 H 0.4263 -0.3000 0.6148 0.041 Uiso 1 1 calc R U . . .
C8 C 0.28624(17) 0.3850(2) 0.69055(15) 0.0283(7) Uani 1 1 d . . . . .
H90 H 0.3047 0.4289 0.6739 0.034 Uiso 1 1 calc R U . . .
C52 C 0.29416(17) 0.3568(2) 0.40725(16) 0.0328(8) Uani 1 1 d . . . . .
H91 H 0.2664 0.3197 0.3795 0.039 Uiso 1 1 calc R U . . .
C43 C 0.10104(17) -0.2407(2) 0.54650(16) 0.0326(8) Uani 1 1 d . . . . .
H93 H 0.0922 -0.2927 0.5308 0.039 Uiso 1 1 calc R U . . .
C15 C 0.41803(16) 0.2853(2) 0.76391(16) 0.0310(8) Uani 1 1 d . . . . .
H94 H 0.4393 0.3323 0.7863 0.037 Uiso 1 1 calc R U . . .
C73 C 0.51181(18) 0.3508(2) 0.10216(16) 0.0360(9) Uani 1 1 d . . . . .
C41 C 0.07142(15) -0.1206(2) 0.58844(14) 0.0268(7) Uani 1 1 d . . . . .
H97 H 0.0428 -0.0924 0.6009 0.032 Uiso 1 1 calc R U . . .
C55 C 0.34360(16) 0.4291(2) 0.49165(18) 0.0325(8) Uani 1 1 d . . . . .
H98 H 0.3557 0.4505 0.5323 0.039 Uiso 1 1 calc R U . . .
C66 C 0.4779(2) 0.4725(3) 0.5986(3) 0.0564(13) Uani 1 1 d . . . . .
H99 H 0.4649 0.4973 0.5615 0.068 Uiso 1 1 calc R U . . .
C64 C 0.4832(3) 0.4730(4) 0.7013(3) 0.079(2) Uani 1 1 d . . . . .
H100 H 0.4728 0.4963 0.7326 0.094 Uiso 1 1 calc R U . . .
C65 C 0.4623(3) 0.5058(3) 0.6456(3) 0.0767(18) Uani 1 1 d . . . . .
H101 H 0.4373 0.5512 0.6392 0.092 Uiso 1 1 calc R U . . .
C27 C 0.41371(17) -0.1368(2) 0.81665(17) 0.0359(8) Uani 1 1 d . . . . .
H102 H 0.4049 -0.1825 0.8356 0.043 Uiso 1 1 calc R U . . .
C10 C 0.25761(16) 0.3042(2) 0.75694(15) 0.0294(7) Uani 1 1 d . . . . .
H104 H 0.2525 0.2830 0.7938 0.035 Uiso 1 1 calc R U . . .
C60 C 0.44734(16) 0.2637(2) 0.45017(16) 0.0321(8) Uani 1 1 d . . . . .
H106 H 0.4675 0.2765 0.4204 0.039 Uiso 1 1 calc R U . . .
C61 C 0.51293(17) 0.4021(2) 0.60637(18) 0.0380(9) Uani 1 1 d . . . . .
C22 C 0.22741(15) 0.09465(19) 0.78294(14) 0.0233(6) Uani 1 1 d . . . . .
H108 H 0.2056 0.0948 0.7428 0.028 Uiso 1 1 calc R U . . .
C26 C 0.46706(18) -0.1325(2) 0.80294(16) 0.0371(9) Uani 1 1 d . . . . .
H110 H 0.4946 -0.1752 0.8130 0.045 Uiso 1 1 calc R U . . .
C600 C 0.1079(2) 0.4277(3) 0.5125(2) 0.0603(13) Uani 1 1 d . . . . .
H11A H 0.1168 0.4277 0.5554 0.072 Uiso 1 1 calc R U . . .
H11B H 0.1450 0.4155 0.5033 0.072 Uiso 1 1 calc R U . . .
C100 C 0.5637(5) -0.0344(5) 0.3981(3) 0.129(4) Uani 1 1 d . . . . .
H11C H 0.5688 -0.0922 0.4063 0.155 Uiso 1 1 calc R U . . .
H11D H 0.5930 -0.0176 0.3787 0.155 Uiso 1 1 calc R U . . .
C203 C 0.3468(3) 0.2779(4) 0.2534(3) 0.0805(18) Uani 1 1 d . . . . .
H11E H 0.3227 0.2375 0.2264 0.097 Uiso 1 1 calc R U . . .
H11F H 0.3304 0.2850 0.2861 0.097 Uiso 1 1 calc R U . . .
C601 C 0.0609(2) 0.3655(3) 0.4854(3) 0.0662(15) Uani 1 1 d . . . . .
H998 H 0.0452 0.3418 0.5153 0.079 Uiso 1 1 calc R U . . .
H999 H 0.0777 0.3224 0.4673 0.079 Uiso 1 1 calc R U . . .
C19 C 0.29239(17) 0.0917(2) 0.90229(15) 0.0335(8) Uani 1 1 d . . . . .
H118 H 0.3140 0.0902 0.9425 0.040 Uiso 1 1 calc R U . . .
C602 C 0.0117(2) 0.4101(3) 0.4393(2) 0.0594(13) Uani 1 1 d . . . . .
H119 H 0.0006 0.3815 0.4016 0.071 Uiso 1 1 calc R U . . .
H120 H -0.0240 0.4167 0.4519 0.071 Uiso 1 1 calc R U . . .
C67 C 0.58814(17) 0.2852(3) 0.57514(15) 0.0351(8) Uani 1 1 d . . . . .
C502 C 0.1618(4) 0.6019(4) 0.3554(3) 0.124(4) Uani 1 1 d . . . . .
H12A H 0.1257 0.5744 0.3312 0.149 Uiso 1 1 calc R U . . .
H12B H 0.1800 0.6304 0.3292 0.149 Uiso 1 1 calc R U . . .
C58 C 0.38077(17) 0.2102(2) 0.49472(17) 0.0340(8) Uani 1 1 d . . . . .
H134 H 0.3469 0.1798 0.5010 0.041 Uiso 1 1 calc R U . . .
C54 C 0.37001(19) 0.4498(2) 0.4469(2) 0.0414(10) Uani 1 1 d . . . . .
H136 H 0.4038 0.4876 0.4514 0.050 Uiso 1 1 calc R U . . .
C69 C 0.6278(3) 0.1498(3) 0.5964(2) 0.0673(15) Uani 1 1 d . . . . .
H143 H 0.6216 0.0938 0.5949 0.081 Uiso 1 1 calc R U . . .
C103 C 0.4898(4) 0.0589(5) 0.3770(3) 0.118(3) Uani 1 1 d . . . . .
H911 H 0.4469 0.0636 0.3724 0.142 Uiso 1 1 calc R U . . .
H912 H 0.5004 0.1001 0.3526 0.142 Uiso 1 1 calc R U . . .
O3 O 0.54855(15) 0.47229(16) 0.17214(12) 0.0462(7) Uani 1 1 d . . . . .
O100 O 0.5025(3) -0.0183(3) 0.3593(2) 0.1175(19) Uani 1 1 d . . . . .
O1 O 0.62329(12) 0.3843(2) 0.15171(11) 0.0458(7) Uani 1 1 d . . . . .
O600 O 0.08558(15) 0.50493(18) 0.48922(16) 0.0568(9) Uani 1 1 d . . . . .
O2 O 0.56468(14) 0.33704(17) 0.21489(11) 0.0451(7) Uani 1 1 d . . . . .
O200 O 0.34567(19) 0.3495(4) 0.2245(3) 0.135(2) Uani 1 1 d . . . . .
O300 O 0.2936(2) 0.1182(3) 0.31950(16) 0.0853(13) Uani 1 1 d . . . . .
O500 O 0.1966(3) 0.6580(3) 0.4513(2) 0.1087(18) Uani 1 1 d . . . . .
F2 F 0.51020(10) 0.39474(14) 0.05450(9) 0.0411(5) Uani 1 1 d . . . . .
F3 F 0.52244(15) 0.27478(15) 0.09093(11) 0.0728(10) Uani 1 1 d . . . . .
F1 F 0.45628(12) 0.3538(2) 0.10783(12) 0.0681(8) Uani 1 1 d . . . . .
P1 P 0.32734(4) 0.07226(5) 0.74448(3) 0.01963(16) Uani 1 1 d . . . . .
P3 P 0.52880(4) 0.35975(6) 0.54086(4) 0.0318(2) Uani 1 1 d . . . . .
P2 P 0.23999(4) -0.07671(5) 0.57850(3) 0.01947(16) Uani 1 1 d . . . . .
Fe2 Fe 0.17102(2) 0.04338(3) 0.45614(2) 0.02153(9) Uani 1 1 d . . . . .
Fe1 Fe 0.32669(2) 0.27707(3) 0.72368(2) 0.02228(10) Uani 1 1 d . . . . .
Fe3 Fe 0.37729(2) 0.32707(3) 0.46422(2) 0.02713(11) Uani 1 1 d . . . . .
Au1 Au 0.27234(2) 0.01434(2) 0.65571(2) 0.02004(3) Uani 1 1 d . . . . .
S1 S 0.56840(4) 0.39035(5) 0.16810(4) 0.02841(18) Uani 1 1 d . . . . .

loop_
_atom_site_aniso_label
_atom_site_aniso_U_11
_atom_site_aniso_U_22
_atom_site_aniso_U_33
_atom_site_aniso_U_23
_atom_site_aniso_U_13
_atom_site_aniso_U_12
C62 0.044(3) 0.052(3) 0.051(2) -0.018(2) 0.028(2) -0.016(2)
C72 0.032(2) 0.075(3) 0.037(2) 0.006(2) 0.0110(18) 0.001(2)
C71 0.033(3) 0.114(5) 0.042(2) 0.016(3) 0.007(2) 0.017(3)
C50 0.0266(17) 0.0196(15) 0.0218(14) -0.0024(12) 0.0063(13) -0.0027(13)
C1 0.0254(17) 0.0206(16) 0.0227(14) 0.0037(12) 0.0057(13) 0.0069(13)
C200 0.046(3) 0.133(6) 0.112(5) 0.071(5) 0.010(3) -0.005(4)
C202 0.087(5) 0.067(4) 0.082(4) -0.012(3) -0.007(4) 0.002(4)
C201 0.044(3) 0.072(4) 0.073(3) 0.008(3) 0.011(3) 0.001(3)
C35 0.0306(19) 0.0266(17) 0.0216(15) -0.0014(13) 0.0041(14) 0.0018(14)
C101 0.073(5) 0.108(6) 0.141(7) -0.012(5) 0.033(5) 0.024(4)
C102 0.083(5) 0.076(5) 0.133(6) -0.021(4) 0.022(5) 0.009(4)
C303 0.102(6) 0.091(5) 0.063(4) 0.000(3) 0.016(4) -0.021(4)
C302 0.125(7) 0.195(10) 0.083(5) -0.055(6) 0.043(5) -0.094(7)
C301 0.094(6) 0.173(10) 0.137(7) 0.099(7) -0.053(6) -0.062(7)
C300 0.084(5) 0.168(8) 0.080(5) 0.052(5) 0.019(4) -0.005(6)
C501 0.093(5) 0.092(5) 0.096(5) -0.012(4) 0.022(4) 0.027(4)
C500 0.087(4) 0.080(4) 0.063(3) 0.022(3) 0.045(3) 0.038(3)
C503 0.039(4) 0.110(7) 0.357(16) 0.083(9) 0.015(7) 0.031(4)
C23 0.0217(15) 0.0225(17) 0.0211(14) -0.0038(12) -0.0019(12) 0.0042(12)
C42 0.0219(17) 0.0319(19) 0.0295(16) 0.0063(14) 0.0036(14) -0.0041(14)
C2 0.0227(16) 0.0206(16) 0.0279(15) 0.0045(12) 0.0087(13) -0.0004(12)
C25 0.0257(19) 0.047(2) 0.046(2) 0.0011(18) 0.0100(17) 0.0102(17)
C47 0.038(2) 0.038(2) 0.0341(18) -0.0001(16) 0.0179(17) 0.0085(17)
C18 0.0232(17) 0.0308(18) 0.0221(15) -0.0014(13) 0.0007(13) 0.0025(14)
C13 0.0234(16) 0.0245(16) 0.0257(15) -0.0031(13) 0.0088(13) 0.0014(13)
C20 0.039(2) 0.038(2) 0.0291(17) -0.0027(15) 0.0162(16) 0.0058(17)
C38 0.0184(15) 0.0314(19) 0.0259(15) 0.0021(13) 0.0076(13) -0.0018(13)
C49 0.0274(18) 0.0298(19) 0.0308(17) 0.0049(14) 0.0020(15) 0.0013(15)
C12 0.0213(16) 0.0193(15) 0.0225(14) -0.0019(12) 0.0047(12) -0.0003(12)
C17 0.0227(16) 0.0172(14) 0.0192(13) -0.0005(11) 0.0033(12) 0.0033(12)
C59 0.031(2) 0.031(2) 0.043(2) -0.0033(16) 0.0056(17) 0.0017(16)
C3 0.0154(14) 0.0192(15) 0.0281(15) 0.0033(12) 0.0048(12) 0.0012(12)
C39 0.0218(16) 0.0214(15) 0.0190(13) 0.0041(12) 0.0025(12) -0.0021(12)
C4 0.0223(16) 0.0221(16) 0.0274(15) 0.0024(13) 0.0067(13) 0.0004(13)
C7 0.0252(16) 0.0170(15) 0.0295(16) -0.0001(12) 0.0074(14) 0.0022(12)
C45 0.0196(15) 0.0220(16) 0.0249(15) -0.0005(12) 0.0079(13) -0.0017(12)
C53 0.035(2) 0.039(2) 0.049(2) 0.0219(18) 0.0179(19) 0.0047(17)
C6 0.0205(16) 0.0194(15) 0.0317(16) 0.0015(13) 0.0074(13) -0.0009(12)
C30 0.0204(16) 0.0241(17) 0.0317(16) 0.0010(13) 0.0083(14) -0.0029(13)
C34 0.0214(15) 0.0207(15) 0.0194(13) 0.0007(11) 0.0049(12) -0.0010(12)
C9 0.039(2) 0.0230(18) 0.0346(18) -0.0072(14) 0.0082(16) 0.0065(15)
C11 0.0233(17) 0.0241(17) 0.0333(17) 0.0002(13) 0.0123(14) 0.0022(13)
C57 0.0245(17) 0.0252(17) 0.0362(18) 0.0045(14) 0.0073(15) -0.0003(14)
C603 0.051(3) 0.057(3) 0.062(3) 0.014(2) 0.005(2) 0.007(2)
C5 0.0206(16) 0.0195(15) 0.0330(16) 0.0063(13) 0.0098(14) 0.0038(12)
C68 0.045(3) 0.049(3) 0.049(2) -0.002(2) 0.007(2) 0.013(2)
C36 0.044(2) 0.038(2) 0.0188(14) -0.0012(14) 0.0113(15) 0.0066(17)
C40 0.0240(16) 0.0205(15) 0.0230(14) 0.0027(12) 0.0070(13) 0.0000(12)
C29 0.0192(15) 0.0243(16) 0.0255(15) 0.0015(13) 0.0041(13) -0.0010(12)
C24 0.0299(19) 0.036(2) 0.0343(18) 0.0049(15) 0.0096(15) 0.0066(15)
C51 0.0242(17) 0.0234(17) 0.0390(18) 0.0078(14) 0.0118(15) 0.0032(13)
C44 0.0279(18) 0.0232(17) 0.0297(16) -0.0021(13) 0.0082(14) -0.0018(14)
C31 0.0194(16) 0.0305(18) 0.0384(18) -0.0016(15) 0.0056(15) -0.0074(14)
C33 0.0237(17) 0.0341(19) 0.0237(15) 0.0042(14) 0.0001(13) -0.0017(14)
C21 0.0243(17) 0.0250(17) 0.0354(17) 0.0005(14) 0.0106(15) 0.0024(14)
C28 0.0237(17) 0.0262(17) 0.0331(17) 0.0002(14) 0.0037(14) 0.0014(14)
C56 0.0249(17) 0.0241(17) 0.0375(18) -0.0003(14) 0.0125(15) 0.0007(13)
C70 0.050(3) 0.116(5) 0.041(2) 0.014(3) 0.014(2) 0.045(3)
C46 0.0308(19) 0.0339(19) 0.0252(16) -0.0007(14) 0.0098(14) 0.0030(15)
C32 0.0203(17) 0.039(2) 0.0294(17) -0.0014(15) -0.0020(14) -0.0020(15)
C14 0.0308(19) 0.0299(19) 0.0338(18) -0.0015(14) 0.0141(15) -0.0037(15)
C63 0.065(3) 0.078(4) 0.062(3) -0.037(3) 0.039(3) -0.041(3)
C16 0.0236(17) 0.0236(16) 0.0259(15) -0.0048(13) 0.0040(13) -0.0022(13)
C37 0.0322(19) 0.035(2) 0.0295(17) 0.0079(14) 0.0141(15) 0.0024(15)
C48 0.0291(19) 0.0305(19) 0.044(2) 0.0028(16) 0.0141(17) 0.0059(15)
C8 0.036(2) 0.0152(15) 0.0333(17) -0.0046(13) 0.0106(15) -0.0010(14)
C52 0.0285(19) 0.035(2) 0.0347(18) 0.0130(15) 0.0100(16) 0.0032(15)
C43 0.033(2) 0.0269(18) 0.0352(18) -0.0023(15) 0.0059(16) -0.0110(15)
C15 0.0229(17) 0.0329(19) 0.0366(18) -0.0092(15) 0.0082(15) -0.0074(14)
C73 0.036(2) 0.034(2) 0.0311(18) 0.0054(15) -0.0001(16) 0.0084(16)
C41 0.0206(16) 0.0305(18) 0.0282(16) 0.0064(14) 0.0058(13) 0.0006(13)
C55 0.0274(18) 0.0220(17) 0.049(2) 0.0073(15) 0.0132(17) 0.0012(14)
C66 0.049(3) 0.042(3) 0.083(3) -0.024(2) 0.026(3) -0.010(2)
C64 0.080(4) 0.071(4) 0.107(5) -0.063(4) 0.061(4) -0.037(3)
C65 0.068(4) 0.053(3) 0.121(5) -0.041(4) 0.046(4) -0.011(3)
C27 0.034(2) 0.0258(19) 0.042(2) 0.0037(16) 0.0020(17) 0.0060(15)
C10 0.0311(19) 0.0285(18) 0.0302(17) -0.0003(14) 0.0116(15) 0.0097(15)
C60 0.0277(19) 0.035(2) 0.0353(18) 0.0001(15) 0.0123(16) 0.0035(15)
C61 0.0271(19) 0.039(2) 0.053(2) -0.0183(18) 0.0201(18) -0.0116(16)
C22 0.0270(17) 0.0171(15) 0.0239(15) 0.0016(12) 0.0052(13) 0.0009(12)
C26 0.032(2) 0.035(2) 0.0386(19) 0.0016(16) 0.0031(17) 0.0154(16)
C600 0.047(3) 0.045(3) 0.071(3) 0.007(2) -0.008(2) 0.002(2)
C100 0.195(10) 0.127(7) 0.074(4) 0.034(4) 0.053(6) 0.112(7)
C203 0.070(4) 0.081(4) 0.093(4) -0.020(4) 0.028(4) -0.024(3)
C601 0.050(3) 0.045(3) 0.089(4) 0.004(3) -0.002(3) -0.001(2)
C19 0.034(2) 0.044(2) 0.0209(15) -0.0011(15) 0.0049(14) 0.0022(17)
C602 0.042(3) 0.060(3) 0.065(3) -0.004(2) 0.000(2) -0.002(2)
C67 0.0281(19) 0.051(2) 0.0280(17) -0.0026(16) 0.0113(15) 0.0029(17)
C502 0.143(7) 0.049(4) 0.103(5) -0.010(3) -0.077(5) 0.022(4)
C58 0.0279(19) 0.0248(18) 0.047(2) 0.0073(16) 0.0089(17) -0.0011(14)
C54 0.035(2) 0.0261(19) 0.070(3) 0.0177(19) 0.027(2) 0.0024(16)
C69 0.077(4) 0.063(3) 0.055(3) 0.002(2) 0.009(3) 0.032(3)
C103 0.134(7) 0.101(6) 0.094(5) -0.013(5) -0.003(5) 0.050(5)
O3 0.068(2) 0.0327(16) 0.0377(14) 0.0007(12) 0.0156(14) 0.0147(14)
O100 0.161(6) 0.090(4) 0.101(4) -0.034(3) 0.039(4) -0.018(4)
O1 0.0270(14) 0.076(2) 0.0308(13) -0.0019(14) 0.0029(11) 0.0138(14)
O600 0.0452(19) 0.0389(18) 0.076(2) 0.0065(15) 0.0031(17) -0.0014(14)
O2 0.0550(19) 0.0451(17) 0.0294(13) 0.0119(12) 0.0045(13) 0.0012(14)
O200 0.040(2) 0.154(5) 0.181(5) 0.103(4) -0.009(3) -0.009(3)
O300 0.083(3) 0.110(4) 0.053(2) 0.004(2) 0.006(2) -0.038(3)
O500 0.170(5) 0.070(3) 0.126(4) 0.015(3) 0.103(4) 0.039(3)
F2 0.0391(13) 0.0507(14) 0.0273(10) 0.0083(10) 0.0008(9) 0.0168(11)
F3 0.102(3) 0.0348(14) 0.0495(15) -0.0075(12) -0.0248(15) 0.0134(15)
F1 0.0323(14) 0.110(3) 0.0566(16) 0.0135(16) 0.0052(13) -0.0110(15)
P1 0.0187(4) 0.0187(4) 0.0191(3) -0.0023(3) 0.0022(3) 0.0002(3)
P3 0.0245(5) 0.0334(5) 0.0396(5) -0.0019(4) 0.0128(4) -0.0048(4)
P2 0.0197(4) 0.0194(4) 0.0186(3) -0.0015(3) 0.0048(3) -0.0034(3)
Fe2 0.0203(2) 0.0230(2) 0.0198(2) 0.00033(17) 0.00385(17) -0.00374(18)
Fe1 0.0242(2) 0.0180(2) 0.0244(2) -0.00286(17) 0.00702(19) -0.00139(18)
Fe3 0.0230(2) 0.0239(2) 0.0360(3) 0.0044(2) 0.0112(2) -0.00082(19)
Au1 0.02008(6) 0.01960(6) 0.01870(5) -0.00237(5) 0.00336(4) -0.00101(5)
S1 0.0292(5) 0.0309(5) 0.0232(4) 0.0025(3) 0.0052(3) 0.0069(4)

loop_
_atom_type_symbol
_atom_type_description
_atom_type_scat_dispersion_real
_atom_type_scat_dispersion_imag
_atom_type_scat_source
C C 0.0033 0.0016 'International Tables Vol C Tables 4.2.6.8 and 6.1.1.4'
H H 0.0000 0.0000 'International Tables Vol C Tables 4.2.6.8 and 6.1.1.4'
O O 0.0106 0.0060 'International Tables Vol C Tables 4.2.6.8 and 6.1.1.4'
F F 0.0171 0.0103 'International Tables Vol C Tables 4.2.6.8 and 6.1.1.4'
P P 0.1023 0.0942 'International Tables Vol C Tables 4.2.6.8 and 6.1.1.4'
Fe Fe 0.3463 0.8444 'International Tables Vol C Tables 4.2.6.8 and 6.1.1.4'
Au Au -2.0133 8.8022 'International Tables Vol C Tables 4.2.6.8 and 6.1.1.4'
S S 0.1246 0.1234 'International Tables Vol C Tables 4.2.6.8 and 6.1.1.4'

loop_
_geom_angle_atom_site_label_1
_geom_angle_atom_site_label_2
_geom_angle_atom_site_label_3
_geom_angle
_geom_angle_site_symmetry_1
_geom_angle_site_symmetry_3
_geom_angle_publ_flag
C61 C62 C63 120.6(5) . . ?
C71 C72 C67 120.5(5) . . ?
C70 C71 C72 120.5(5) . . ?
C49 C50 C45 120.3(3) . . ?
C2 C1 C6 118.7(3) . . ?
C2 C1 C7 121.2(3) . . ?
C6 C1 C7 120.1(3) . . ?
O200 C200 C201 107.8(5) . . ?
C203 C202 C201 104.9(5) . . ?
C202 C201 C200 102.1(5) . . ?
C36 C35 C34 107.1(3) . . ?
C36 C35 Fe2 70.1(2) . . ?
C34 C35 Fe2 68.80(19) . . ?
C100 C101 C102 103.8(7) . . ?
C103 C102 C101 107.0(6) . . ?
O300 C303 C302 108.8(7) . . ?
C303 C302 C301 104.3(7) . . ?
C300 C301 C302 106.1(7) . . ?
O300 C300 C301 106.4(7) . . ?
C502 C501 C500 107.2(6) . . ?
O500 C500 C501 108.3(5) . . ?
C502 C503 O500 107.2(5) . . ?
C24 C23 C28 119.3(3) . . ?
C24 C23 P1 120.3(3) . . ?
C28 C23 P1 119.7(3) . . ?
C43 C42 C41 120.2(3) . . ?
C1 C2 C3 121.0(3) . . ?
C26 C25 C24 120.2(4) . . ?
C48 C47 C46 120.9(3) . . ?
C19 C18 C17 120.2(3) . . ?
C14 C13 C12 108.0(3) . . ?
C14 C13 Fe1 70.19(19) . . ?
C12 C13 Fe1 69.25(18) . . ?
C19 C20 C21 120.3(3) . . ?
C37 C38 C34 107.6(3) . . ?
C37 C38 Fe2 70.2(2) . . ?
C34 C38 Fe2 68.97(18) . . ?
C48 C49 C50 120.2(3) . . ?
C13 C12 C16 107.4(3) . . ?
C13 C12 P1 125.6(2) . . ?
C16 C12 P1 127.0(2) . . ?
C13 C12 Fe1 69.30(18) . . ?
C16 C12 Fe1 69.77(18) . . ?
P1 C12 Fe1 126.26(17) . . ?
C22 C17 C18 119.4(3) . . ?
C22 C17 P1 119.4(2) . . ?
C18 C17 P1 121.1(3) . . ?
C58 C59 C60 108.7(3) . . ?
C58 C59 Fe3 69.7(2) . . ?
C60 C59 Fe3 69.5(2) . . ?
C2 C3 C4 119.3(3) . . ?
C2 C3 C29 120.3(3) . . ?
C4 C3 C29 120.4(3) . . ?
C40 C39 C44 119.9(3) . . ?
C40 C39 P2 118.4(2) . . ?
C44 C39 P2 121.7(3) . . ?
C3 C4 C5 121.1(3) . . ?
C11 C7 C8 107.2(3) . . ?
C11 C7 C1 126.2(3) . . ?
C8 C7 C1 126.6(3) . . ?
C11 C7 Fe1 69.31(19) . . ?
C8 C7 Fe1 69.22(19) . . ?
C1 C7 Fe1 124.1(2) . . ?
C46 C45 C50 119.0(3) . . ?
C46 C45 P2 121.4(2) . . ?
C50 C45 P2 119.6(2) . . ?
C54 C53 C52 108.0(3) . . ?
C54 C53 Fe3 69.8(2) . . ?
C52 C53 Fe3 69.2(2) . . ?
C5 C6 C1 121.5(3) . . ?
C31 C30 C29 108.6(3) . . ?
C31 C30 Fe2 69.8(2) . . ?
C29 C30 Fe2 70.07(19) . . ?
C38 C34 C35 108.1(3) . . ?
C38 C34 P2 124.6(2) . . ?
C35 C34 P2 127.1(2) . . ?
C38 C34 Fe2 70.02(18) . . ?
C35 C34 Fe2 69.82(18) . . ?
P2 C34 Fe2 130.42(17) . . ?
C8 C9 C10 108.3(3) . . ?
C8 C9 Fe1 69.93(19) . . ?
C10 C9 Fe1 69.60(19) . . ?
C10 C11 C7 108.6(3) . . ?
C10 C11 Fe1 69.3(2) . . ?
C7 C11 Fe1 70.00(19) . . ?
C58 C57 C56 107.8(3) . . ?
C58 C57 Fe3 69.5(2) . . ?
C56 C57 Fe3 69.6(2) . . ?
O600 C603 C602 107.3(4) . . ?
C6 C5 C4 118.4(3) . . ?
C6 C5 C51 121.0(3) . . ?
C4 C5 C51 120.5(3) . . ?
C67 C68 C69 119.8(5) . . ?
C37 C36 C35 108.8(3) . . ?
C37 C36 Fe2 70.0(2) . . ?
C35 C36 Fe2 69.25(19) . . ?
C41 C40 C39 120.1(3) . . ?
C30 C29 C33 107.1(3) . . ?
C30 C29 C3 126.0(3) . . ?
C33 C29 C3 126.9(3) . . ?
C30 C29 Fe2 69.30(19) . . ?
C33 C29 Fe2 68.84(19) . . ?
C3 C29 Fe2 125.1(2) . . ?
C23 C24 C25 120.1(4) . . ?
C55 C51 C52 107.2(3) . . ?
C55 C51 C5 125.9(3) . . ?
C52 C51 C5 126.6(3) . . ?
C55 C51 Fe3 69.5(2) . . ?
C52 C51 Fe3 69.8(2) . . ?
C5 C51 Fe3 121.6(2) . . ?
C43 C44 C39 119.5(3) . . ?
C30 C31 C32 108.3(3) . . ?
C30 C31 Fe2 69.90(19) . . ?
C32 C31 Fe2 69.4(2) . . ?
C32 C33 C29 108.1(3) . . ?
C32 C33 Fe2 69.6(2) . . ?
C29 C33 Fe2 70.25(19) . . ?
C22 C21 C20 119.4(3) . . ?
C23 C28 C27 120.5(3) . . ?
C60 C56 C57 107.0(3) . . ?
C60 C56 P3 123.4(3) . . ?
C57 C56 P3 129.6(3) . . ?
C60 C56 Fe3 69.1(2) . . ?
C57 C56 Fe3 69.3(2) . . ?
P3 C56 Fe3 127.98(19) . . ?
C71 C70 C69 119.8(5) . . ?
C47 C46 C45 119.7(3) . . ?
C31 C32 C33 107.9(3) . . ?
C31 C32 Fe2 70.0(2) . . ?
C33 C32 Fe2 69.63(19) . . ?
C13 C14 C15 108.1(3) . . ?
C13 C14 Fe1 69.17(19) . . ?
C15 C14 Fe1 69.6(2) . . ?
C64 C63 C62 119.9(6) . . ?
C15 C16 C12 107.8(3) . . ?
C15 C16 Fe1 69.9(2) . . ?
C12 C16 Fe1 68.89(18) . . ?
C36 C37 C38 108.4(3) . . ?
C36 C37 Fe2 69.8(2) . . ?
C38 C37 Fe2 69.12(19) . . ?
C47 C48 C49 119.9(3) . . ?
C9 C8 C7 108.2(3) . . ?
C9 C8 Fe1 69.37(19) . . ?
C7 C8 Fe1 69.86(18) . . ?
C53 C52 C51 108.1(3) . . ?
C53 C52 Fe3 70.1(2) . . ?
C51 C52 Fe3 69.1(2) . . ?
C42 C43 C44 120.4(3) . . ?
C16 C15 C14 108.6(3) . . ?
C16 C15 Fe1 69.67(19) . . ?
C14 C15 Fe1 69.6(2) . . ?
F3 C73 F2 107.6(3) . . ?
F3 C73 F1 107.6(4) . . ?
F2 C73 F1 106.7(3) . . ?
F3 C73 S1 112.4(3) . . ?
F2 C73 S1 110.9(3) . . ?
F1 C73 S1 111.4(3) . . ?
C40 C41 C42 119.9(3) . . ?
C54 C55 C51 108.4(4) . . ?
C54 C55 Fe3 70.4(2) . . ?
C51 C55 Fe3 69.3(2) . . ?
C65 C66 C61 120.6(6) . . ?
C65 C64 C63 119.5(5) . . ?
C64 C65 C66 121.0(6) . . ?
C26 C27 C28 119.6(4) . . ?
C9 C10 C11 107.7(3) . . ?
C9 C10 Fe1 69.6(2) . . ?
C11 C10 Fe1 69.84(19) . . ?
C59 C60 C56 108.2(3) . . ?
C59 C60 Fe3 70.0(2) . . ?
C56 C60 Fe3 69.8(2) . . ?
C62 C61 C66 118.2(4) . . ?
C62 C61 P3 124.1(3) . . ?
C66 C61 P3 117.6(4) . . ?
C21 C22 C17 120.6(3) . . ?
C27 C26 C25 120.2(3) . . ?
O600 C600 C601 108.3(4) . . ?
C101 C100 O100 109.3(6) . . ?
O200 C203 C202 107.6(5) . . ?
C600 C601 C602 105.7(4) . . ?
C18 C19 C20 120.0(3) . . ?
C603 C602 C601 103.4(4) . . ?
C68 C67 C72 118.9(4) . . ?
C68 C67 P3 124.0(3) . . ?
C72 C67 P3 117.0(3) . . ?
C501 C502 C503 108.9(7) . . ?
C59 C58 C57 108.2(3) . . ?
C59 C58 Fe3 69.9(2) . . ?
C57 C58 Fe3 69.6(2) . . ?
C55 C54 C53 108.3(3) . . ?
C55 C54 Fe3 69.1(2) . . ?
C53 C54 Fe3 69.9(2) . . ?
C70 C69 C68 120.5(5) . . ?
O100 C103 C102 108.5(6) . . ?
C103 O100 C100 103.3(6) . . ?
C603 O600 C600 107.0(4) . . ?
C203 O200 C200 111.0(5) . . ?
C303 O300 C300 108.9(5) . . ?
C500 O500 C503 103.4(6) . . ?
C12 P1 C17 108.36(15) . . ?
C12 P1 C23 106.78(15) . . ?
C17 P1 C23 105.62(15) . . ?
C12 P1 Au1 116.29(10) . . ?
C17 P1 Au1 116.96(11) . . ?
C23 P1 Au1 101.56(10) . . ?
C56 P3 C61 102.31(16) . . ?
C56 P3 C67 101.31(17) . . ?
C61 P3 C67 101.40(18) . . ?
C34 P2 C39 106.28(14) . . ?
C34 P2 C45 104.21(15) . . ?
C39 P2 C45 108.21(15) . . ?
C34 P2 Au1 116.85(11) . . ?
C39 P2 Au1 114.02(10) . . ?
C45 P2 Au1 106.58(10) . . ?
C34 Fe2 C35 41.38(12) . . ?
C34 Fe2 C38 41.00(13) . . ?
C35 Fe2 C38 69.14(14) . . ?
C34 Fe2 C32 150.09(14) . . ?
C35 Fe2 C32 115.51(14) . . ?
C38 Fe2 C32 166.71(14) . . ?
C34 Fe2 C33 168.82(13) . . ?
C35 Fe2 C33 147.52(13) . . ?
C38 Fe2 C33 128.90(14) . . ?
C32 Fe2 C33 40.80(14) . . ?
C34 Fe2 C31 118.60(14) . . ?
C35 Fe2 C31 108.86(15) . . ?
C38 Fe2 C31 151.82(13) . . ?
C32 Fe2 C31 40.64(14) . . ?
C33 Fe2 C31 68.39(14) . . ?
C34 Fe2 C36 68.60(13) . . ?
C35 Fe2 C36 40.60(13) . . ?
C38 Fe2 C36 68.28(14) . . ?
C32 Fe2 C36 106.56(15) . . ?
C33 Fe2 C36 114.64(14) . . ?
C31 Fe2 C36 129.51(15) . . ?
C34 Fe2 C30 110.60(13) . . ?
C35 Fe2 C30 131.51(13) . . ?
C38 Fe2 C30 118.98(13) . . ?
C32 Fe2 C30 68.24(14) . . ?
C33 Fe2 C30 68.43(14) . . ?
C31 Fe2 C30 40.28(13) . . ?
C36 Fe2 C30 168.81(15) . . ?
C34 Fe2 C37 68.53(13) . . ?
C35 Fe2 C37 68.33(14) . . ?
C38 Fe2 C37 40.68(13) . . ?
C32 Fe2 C37 127.70(14) . . ?
C33 Fe2 C37 106.57(14) . . ?
C31 Fe2 C37 166.70(14) . . ?
C36 Fe2 C37 40.10(15) . . ?
C30 Fe2 C37 150.85(14) . . ?
C34 Fe2 C29 131.20(12) . . ?
C35 Fe2 C29 170.53(12) . . ?
C38 Fe2 C29 108.84(13) . . ?
C32 Fe2 C29 68.64(14) . . ?
C33 Fe2 C29 40.91(12) . . ?
C31 Fe2 C29 68.25(14) . . ?
C36 Fe2 C29 148.17(14) . . ?
C30 Fe2 C29 40.63(12) . . ?
C37 Fe2 C29 116.62(14) . . ?
C12 Fe1 C13 41.45(12) . . ?
C12 Fe1 C10 118.60(14) . . ?
C13 Fe1 C10 152.10(14) . . ?
C12 Fe1 C9 150.26(14) . . ?
C13 Fe1 C9 166.12(15) . . ?
C10 Fe1 C9 40.79(15) . . ?
C12 Fe1 C16 41.34(12) . . ?
C13 Fe1 C16 69.35(13) . . ?
C10 Fe1 C16 109.04(14) . . ?
C9 Fe1 C16 115.72(14) . . ?
C12 Fe1 C14 69.02(14) . . ?
C13 Fe1 C14 40.64(13) . . ?
C10 Fe1 C14 166.66(15) . . ?
C9 Fe1 C14 127.28(15) . . ?
C16 Fe1 C14 68.70(14) . . ?
C12 Fe1 C15 68.84(14) . . ?
C13 Fe1 C15 68.72(14) . . ?
C10 Fe1 C15 129.12(14) . . ?
C9 Fe1 C15 106.15(15) . . ?
C16 Fe1 C15 40.44(14) . . ?
C14 Fe1 C15 40.83(14) . . ?
C12 Fe1 C11 110.80(13) . . ?
C13 Fe1 C11 118.69(13) . . ?
C10 Fe1 C11 40.82(13) . . ?
C9 Fe1 C11 68.48(15) . . ?
C16 Fe1 C11 132.26(14) . . ?
C14 Fe1 C11 149.89(14) . . ?
C15 Fe1 C11 169.15(14) . . ?
C12 Fe1 C8 168.82(13) . . ?
C13 Fe1 C8 128.33(13) . . ?
C10 Fe1 C8 68.64(14) . . ?
C9 Fe1 C8 40.70(14) . . ?
C16 Fe1 C8 147.30(13) . . ?
C14 Fe1 C8 105.75(15) . . ?
C15 Fe1 C8 114.15(15) . . ?
C11 Fe1 C8 68.43(14) . . ?
C12 Fe1 C7 131.32(13) . . ?
C13 Fe1 C7 108.19(13) . . ?
C10 Fe1 C7 68.86(14) . . ?
C9 Fe1 C7 68.77(14) . . ?
C16 Fe1 C7 171.10(13) . . ?
C14 Fe1 C7 115.41(14) . . ?
C15 Fe1 C7 147.56(14) . . ?
C11 Fe1 C7 40.70(13) . . ?
C8 Fe1 C7 40.91(13) . . ?
C51 Fe3 C55 41.12(14) . . ?
C51 Fe3 C60 167.79(15) . . ?
C55 Fe3 C60 150.87(15) . . ?
C51 Fe3 C58 104.94(15) . . ?
C55 Fe3 C58 129.64(15) . . ?
C60 Fe3 C58 68.36(15) . . ?
C51 Fe3 C52 41.08(14) . . ?
C55 Fe3 C52 68.71(16) . . ?
C60 Fe3 C52 130.68(15) . . ?
C58 Fe3 C52 112.61(15) . . ?
C51 Fe3 C57 113.31(14) . . ?
C55 Fe3 C57 108.50(15) . . ?
C60 Fe3 C57 68.83(14) . . ?
C58 Fe3 C57 40.84(14) . . ?
C52 Fe3 C57 145.12(14) . . ?
C51 Fe3 C59 128.01(15) . . ?
C55 Fe3 C59 167.63(15) . . ?
C60 Fe3 C59 40.47(15) . . ?
C58 Fe3 C59 40.32(15) . . ?
C52 Fe3 C59 106.64(16) . . ?
C57 Fe3 C59 68.33(15) . . ?
C51 Fe3 C56 147.61(14) . . ?
C55 Fe3 C56 117.48(15) . . ?
C60 Fe3 C56 41.07(14) . . ?
C58 Fe3 C56 68.88(14) . . ?
C52 Fe3 C56 171.27(14) . . ?
C57 Fe3 C56 41.11(13) . . ?
C59 Fe3 C56 68.59(15) . . ?
C51 Fe3 C54 68.78(14) . . ?
C55 Fe3 C54 40.53(15) . . ?
C60 Fe3 C54 119.27(15) . . ?
C58 Fe3 C54 169.87(17) . . ?
C52 Fe3 C54 68.32(16) . . ?
C57 Fe3 C54 133.15(17) . . ?
C59 Fe3 C54 149.80(16) . . ?
C56 Fe3 C54 111.84(16) . . ?
C51 Fe3 C53 68.88(15) . . ?
C55 Fe3 C53 68.32(16) . . ?
C60 Fe3 C53 110.58(16) . . ?
C58 Fe3 C53 146.14(17) . . ?
C52 Fe3 C53 40.71(14) . . ?
C57 Fe3 C53 172.82(16) . . ?
C59 Fe3 C53 116.20(17) . . ?
C56 Fe3 C53 133.87(15) . . ?
C54 Fe3 C53 40.39(17) . . ?
P2 Au1 P1 161.30(3) . . ?
O2 S1 O3 115.16(17) . . ?
O2 S1 O1 115.59(18) . . ?
O3 S1 O1 114.2(2) . . ?
O2 S1 C73 104.14(18) . . ?
O3 S1 C73 103.29(18) . . ?
O1 S1 C73 102.07(17) . . ?

loop_
_geom_bond_atom_site_label_1
_geom_bond_atom_site_label_2
_geom_bond_distance
_geom_bond_site_symmetry_2
_geom_bond_publ_flag
C62 C61 1.389(6) . ?
C62 C63 1.399(6) . ?
C72 C71 1.372(6) . ?
C72 C67 1.398(6) . ?
C71 C70 1.371(8) . ?
C50 C49 1.382(5) . ?
C50 C45 1.403(4) . ?
C1 C2 1.392(5) . ?
C1 C6 1.400(4) . ?
C1 C7 1.483(4) . ?
C200 O200 1.392(7) . ?
C200 C201 1.501(7) . ?
C202 C203 1.470(8) . ?
C202 C201 1.485(8) . ?
C35 C36 1.420(5) . ?
C35 C34 1.437(4) . ?
C35 Fe2 2.041(3) . ?
C101 C100 1.411(10) . ?
C101 C102 1.485(9) . ?
C102 C103 1.421(9) . ?
C303 O300 1.392(8) . ?
C303 C302 1.472(10) . ?
C302 C301 1.500(13) . ?
C301 C300 1.463(11) . ?
C300 O300 1.409(8) . ?
C501 C502 1.388(8) . ?
C501 C500 1.475(8) . ?
C500 O500 1.472(6) . ?
C503 C502 1.431(13) . ?
C503 O500 1.490(11) . ?
C23 C24 1.383(5) . ?
C23 C28 1.387(5) . ?
C23 P1 1.818(3) . ?
C42 C43 1.378(5) . ?
C42 C41 1.393(5) . ?
C2 C3 1.394(4) . ?
C25 C26 1.382(6) . ?
C25 C24 1.385(5) . ?
C47 C48 1.378(5) . ?
C47 C46 1.383(5) . ?
C18 C19 1.371(5) . ?
C18 C17 1.394(4) . ?
C13 C14 1.415(5) . ?
C13 C12 1.437(4) . ?
C13 Fe1 2.030(3) . ?
C20 C19 1.385(5) . ?
C20 C21 1.386(5) . ?
C38 C37 1.424(4) . ?
C38 C34 1.425(4) . ?
C38 Fe2 2.041(3) . ?
C49 C48 1.380(5) . ?
C12 C16 1.437(4) . ?
C12 P1 1.781(3) . ?
C12 Fe1 2.030(3) . ?
C17 C22 1.385(4) . ?
C17 P1 1.804(3) . ?
C59 C58 1.410(5) . ?
C59 C60 1.414(5) . ?
C59 Fe3 2.047(4) . ?
C3 C4 1.394(4) . ?
C3 C29 1.473(4) . ?
C39 C40 1.392(4) . ?
C39 C44 1.397(4) . ?
C39 P2 1.808(3) . ?
C4 C5 1.399(5) . ?
C7 C11 1.426(5) . ?
C7 C8 1.434(5) . ?
C7 Fe1 2.055(3) . ?
C45 C46 1.398(4) . ?
C45 P2 1.822(3) . ?
C53 C54 1.419(6) . ?
C53 C52 1.427(5) . ?
C53 Fe3 2.056(4) . ?
C6 C5 1.397(5) . ?
C30 C31 1.413(5) . ?
C30 C29 1.429(4) . ?
C30 Fe2 2.053(3) . ?
C34 P2 1.786(3) . ?
C34 Fe2 2.027(3) . ?
C9 C8 1.421(5) . ?
C9 C10 1.422(5) . ?
C9 Fe1 2.039(3) . ?
C11 C10 1.425(5) . ?
C11 Fe1 2.046(3) . ?
C57 C58 1.427(5) . ?
C57 C56 1.438(5) . ?
C57 Fe3 2.046(3) . ?
C603 O600 1.415(6) . ?
C603 C602 1.503(7) . ?
C5 C51 1.474(5) . ?
C68 C67 1.380(6) . ?
C68 C69 1.396(6) . ?
C36 C37 1.408(5) . ?
C36 Fe2 2.053(3) . ?
C40 C41 1.384(4) . ?
C29 C33 1.435(4) . ?
C29 Fe2 2.063(3) . ?
C51 C55 1.430(5) . ?
C51 C52 1.431(5) . ?
C51 Fe3 2.035(3) . ?
C44 C43 1.390(5) . ?
C31 C32 1.422(5) . ?
C31 Fe2 2.052(3) . ?
C33 C32 1.425(5) . ?
C33 Fe2 2.044(3) . ?
C21 C22 1.379(5) . ?
C28 C27 1.392(5) . ?
C56 C60 1.435(5) . ?
C56 P3 1.808(4) . ?
C56 Fe3 2.049(4) . ?
C70 C69 1.373(8) . ?
C32 Fe2 2.043(3) . ?
C14 C15 1.426(5) . ?
C14 Fe1 2.043(4) . ?
C63 C64 1.382(8) . ?
C16 C15 1.412(5) . ?
C16 Fe1 2.041(3) . ?
C37 Fe2 2.055(4) . ?
C8 Fe1 2.047(3) . ?
C52 Fe3 2.045(4) . ?
C15 Fe1 2.044(4) . ?
C73 F3 1.316(4) . ?
C73 F2 1.330(4) . ?
C73 F1 1.336(5) . ?
C73 S1 1.823(4) . ?
C55 C54 1.418(5) . ?
C55 Fe3 2.038(4) . ?
C66 C65 1.381(7) . ?
C66 C61 1.392(6) . ?
C64 C65 1.368(9) . ?
C27 C26 1.374(6) . ?
C10 Fe1 2.039(3) . ?
C60 Fe3 2.041(4) . ?
C61 P3 1.836(4) . ?
C600 O600 1.417(5) . ?
C600 C601 1.489(7) . ?
C100 O100 1.459(9) . ?
C203 O200 1.356(7) . ?
C601 C602 1.507(7) . ?
C67 P3 1.836(4) . ?
C58 Fe3 2.044(4) . ?
C54 Fe3 2.055(4) . ?
C103 O100 1.395(8) . ?
O3 S1 1.436(3) . ?
O1 S1 1.444(3) . ?
O2 S1 1.435(3) . ?
P1 Au1 2.3025(8) . ?
P2 Au1 2.3017(8) . ?
